data_7247727
loop_
_publ_author_name
'Pan, Dongping'
'Liu, Fu-Xiaomin'
'Zeng, Zhongyi'
'Ye, Junwei'
'Cai, Ying'
'Wang, Shengdong'
'Zhou, Zhi'
'Yi, Wei'

_publ_section_title
;
 Practical conversion of gem-difluorocyclopropenes for the chemodivergent
 assembly of fluorinated heterocyclic frameworks
;
_journal_issue 24
_journal_name_full 'Green Chemistry'
_journal_page_first 10630
_journal_page_last 10637
_journal_paper_doi 10.1039/D3GC03203E
_journal_volume 25
_journal_year 2023
_chemical_formula_moiety 'C17 H16 F2 N2 O'
_chemical_formula_sum 'C17 H16 F2 N2 O'
_chemical_formula_weight 302.32
_space_group_crystal_system orthorhombic
_space_group_IT_number 43
_space_group_name_Hall 'F 2 -2d'
_space_group_name_H-M_alt 'F d d 2'
_atom_sites_solution_hydrogens geom
_atom_sites_solution_primary direct
_audit_creation_date 2022-04-06
_audit_creation_method
;
Olex2 1.5-beta
(compiled 2021.12.09 svn.r5202d8cf for OlexSys, GUI svn.r6439)
;
_audit_update_record
;
2023-07-07 deposited with the CCDC.	2023-11-14 downloaded from the CCDC.
;
_cell_angle_alpha 90
_cell_angle_beta 90
_cell_angle_gamma 90
_cell_formula_units_Z 16
_cell_length_a 37.7194(4)
_cell_length_b 16.9142(2)
_cell_length_c 9.49011(12)
_cell_measurement_reflns_used 8539
_cell_measurement_temperature 294.60(10)
_cell_measurement_theta_max 75.4790
_cell_measurement_theta_min 5.4500
_cell_volume 6054.63(12)
_computing_cell_refinement 'CrysAlisPro 1.171.40.84a (Rigaku OD, 2020)'
_computing_data_collection 'CrysAlisPro 1.171.40.84a (Rigaku OD, 2020)'
_computing_data_reduction 'CrysAlisPro 1.171.40.84a (Rigaku OD, 2020)'
_computing_molecular_graphics 'Olex2 1.5-beta (Dolomanov et al., 2009)'
_computing_publication_material 'Olex2 1.5-beta (Dolomanov et al., 2009)'
_computing_structure_refinement 'SHELXL 2017/1 (Sheldrick, 2015)'
_computing_structure_solution 'SHELXS  (Sheldrick, 2008)'
_diffrn_ambient_environment air
_diffrn_ambient_temperature 294.60(10)
_diffrn_detector 'Hybrid Pixel Array Detector'
_diffrn_detector_area_resol_mean 10.0000
_diffrn_detector_type HyPix
_diffrn_measured_fraction_theta_full 0.999
_diffrn_measured_fraction_theta_max 0.985
_diffrn_measurement_details
;
List of Runs (angles in degrees, time in seconds):

  # Type    Start    End  Width  t~exp~   \w     \q     \k     \f   Frames
#--------------------------------------------------------------------------
  1  \w     84.00 178.00   0.50    0.80    --  109.26  26.00   7.00  188
  2  \w     80.00 178.00   0.50    0.80    --  109.26  77.00-120.00  196
  3  \w     90.00 118.00   0.50    0.80    --  109.26  30.00-180.00   56
  4  \w    125.00 177.00   0.50    0.80    --  109.26  30.00-180.00  104
  5  \w    -27.00  38.00   0.50    0.27    --  -43.18  19.00 120.00  130
  6  \w    -51.00 -14.00   0.50    0.80    --  -90.25  45.00 120.00   74
  7  \w    -51.00 -14.00   0.50    0.80    --  -90.25  45.00   0.00   74
  8  \w    -51.00 -14.00   0.50    0.80    --  -90.25  45.00  30.00   74
  9  \w    -32.00  36.00   0.50    0.27    --  -43.18  26.00   7.00  136
 10  \w     58.00  94.00   0.50    0.80    --  109.26-103.00  91.00   72
 11  \w     36.00 105.00   0.50    0.80    --  109.26 -94.00  30.00  138
 12  \w    -86.00 -13.00   0.50    0.27    --  -43.18 125.00-180.00  146
 13  \w    -81.00 -15.00   0.50    0.80    --  -90.25 103.00-166.00  132
 14  \w    -82.00 -15.00   0.50    0.80    --  -90.25 112.00  95.00  134
 15  \w    -36.00  32.00   0.50    0.27    --   43.18 -26.00-156.00  136
 16  \w     35.00 106.00   0.50    0.80    --  109.26 -77.00-180.00  142
 17  \w     35.00  71.00   0.50    0.80    --  109.26 -61.00 -90.00   72
 18  \w     35.00  71.00   0.50    0.80    --  109.26 -61.00 -30.00   72
 19  \w     35.00 106.00   0.50    0.80    --  109.26 -77.00 120.00  142
;
_diffrn_measurement_device 'four-circle diffractometer'
_diffrn_measurement_device_type 'XtaLAB Synergy, Dualflex, HyPix'
_diffrn_measurement_method '\w scans'
_diffrn_orient_matrix_type 'CrysAlisPro convention (1999,Acta A55,543-557)'
_diffrn_orient_matrix_UB_11 0.0039474000
_diffrn_orient_matrix_UB_12 -0.0584249000
_diffrn_orient_matrix_UB_13 -0.1235441000
_diffrn_orient_matrix_UB_21 -0.0137158000
_diffrn_orient_matrix_UB_22 -0.0674732000
_diffrn_orient_matrix_UB_23 0.0943938000
_diffrn_orient_matrix_UB_31 -0.0382741000
_diffrn_orient_matrix_UB_32 0.0181410000
_diffrn_orient_matrix_UB_33 -0.0466123000
_diffrn_radiation_monochromator mirror
_diffrn_radiation_probe x-ray
_diffrn_radiation_type 'Cu K\a'
_diffrn_radiation_wavelength 1.54184
_diffrn_reflns_av_R_equivalents 0.0253
_diffrn_reflns_av_unetI/netI 0.0226
_diffrn_reflns_Laue_measured_fraction_full 0.999
_diffrn_reflns_Laue_measured_fraction_max 0.985
_diffrn_reflns_limit_h_max 35
_diffrn_reflns_limit_h_min -46
_diffrn_reflns_limit_k_max 20
_diffrn_reflns_limit_k_min -20
_diffrn_reflns_limit_l_max 11
_diffrn_reflns_limit_l_min -11
_diffrn_reflns_number 10107
_diffrn_reflns_point_group_measured_fraction_full 0.947
_diffrn_reflns_point_group_measured_fraction_max 0.915
_diffrn_reflns_theta_full 67.684
_diffrn_reflns_theta_max 75.506
_diffrn_reflns_theta_min 4.689
_diffrn_source 'micro-focus sealed X-ray tube'
_diffrn_source_type 'PhotonJet (Cu) X-ray Source'
_exptl_absorpt_coefficient_mu 0.842
_exptl_absorpt_correction_T_max 1.00000
_exptl_absorpt_correction_T_min 0.59735
_exptl_absorpt_correction_type multi-scan
_exptl_absorpt_process_details
;
CrysAlisPro 1.171.40.84a (Rigaku Oxford Diffraction, 2020)
Empirical absorption correction using spherical harmonics,
implemented in SCALE3 ABSPACK scaling algorithm.
;
_exptl_crystal_colour colorless
_exptl_crystal_density_diffrn 1.327
_exptl_crystal_description block
_exptl_crystal_F_000 2528
_exptl_crystal_size_max 0.13
_exptl_crystal_size_mid 0.11
_exptl_crystal_size_min 0.09
_refine_diff_density_max 0.137
_refine_diff_density_min -0.185
_refine_diff_density_rms 0.049
_refine_ls_abs_structure_details
;
 Flack x determined using 1133 quotients [(I+)-(I-)]/[(I+)+(I-)]
 (Parsons, Flack and Wagner, Acta Cryst. B69 (2013) 249-259).
;
_refine_ls_abs_structure_Flack -0.02(7)
_refine_ls_extinction_method none
_refine_ls_goodness_of_fit_ref 1.051
_refine_ls_hydrogen_treatment constr
_refine_ls_matrix_type full
_refine_ls_number_parameters 200
_refine_ls_number_reflns 2875
_refine_ls_number_restraints 1
_refine_ls_restrained_S_all 1.051
_refine_ls_R_factor_all 0.0335
_refine_ls_R_factor_gt 0.0323
_refine_ls_shift/su_max 0.001
_refine_ls_shift/su_mean 0.000
_refine_ls_structure_factor_coef Fsqd
_refine_ls_weighting_details 'w=1/[\s^2^(Fo^2^)+(0.0554P)^2^+1.3038P] where P=(Fo^2^+2Fc^2^)/3'
_refine_ls_weighting_scheme calc
_refine_ls_wR_factor_gt 0.0859
_refine_ls_wR_factor_ref 0.0871
_reflns_Friedel_coverage 0.749
_reflns_Friedel_fraction_full 0.887
_reflns_Friedel_fraction_max 0.835
_reflns_number_gt 2752
_reflns_number_total 2875
_reflns_threshold_expression 'I > 2\s(I)'
_cod_data_source_file d3gc03203e2.cif
_cod_data_source_block pdp-31
_cod_depositor_comments 'Adding full bibliography for 7247725--7247728.cif.'
_cod_original_cell_volume 6054.64(13)
_cod_database_code 7247727
_shelx_shelxl_version_number 2017/1
_chemical_oxdiff_formula 'C272 H256 N32 O48 '
_shelx_space_group_comment
;
The symmetry employed for this shelxl refinement is uniquely defined
by the following loop, which should always be used as a source of
symmetry information in preference to the above space-group names.
They are only intended as comments.
;
_shelx_estimated_absorpt_t_max 0.928
_shelx_estimated_absorpt_t_min 0.898
_olex2_refinement_description
;
1. Fixed Uiso
 At 1.2 times of:
  All C(H) groups, All C(H,H) groups
 At 1.5 times of:
  All C(H,H,H) groups
2.a Ternary CH refined with riding coordinates:
 C8(H8), C10(H10)
2.b Secondary CH2 refined with riding coordinates:
 C16(H16A,H16B)
2.c Aromatic/amide H refined with riding coordinates:
 C2(H2), C3(H3), C4(H4), C5(H5), C6(H6), C11(H11), C12(H12), C13(H13), C14(H14)
2.d Idealised Me refined as rotating group:
 C17(H17A,H17B,H17C)
;
_olex2_submission_special_instructions 'No special instructions were received'
_oxdiff_exptl_absorpt_empirical_details
;
Empirical correction (ABSPACK) includes:
- Absorption correction using spherical harmonics
- Frame scaling
;
_oxdiff_exptl_absorpt_empirical_full_max 1.515
_oxdiff_exptl_absorpt_empirical_full_min 0.579

loop_
_space_group_symop_operation_xyz
'x, y, z'
'-x, -y, z'
'x+1/4, -y+1/4, z+1/4'
'-x+1/4, y+1/4, z+1/4'
'x, y+1/2, z+1/2'
'-x, -y+1/2, z+1/2'
'x+1/4, -y+3/4, z+3/4'
'-x+1/4, y+3/4, z+3/4'
'x+1/2, y, z+1/2'
'-x+1/2, -y, z+1/2'
'x+3/4, -y+1/4, z+3/4'
'-x+3/4, y+1/4, z+3/4'
'x+1/2, y+1/2, z'
'-x+1/2, -y+1/2, z'
'x+3/4, -y+3/4, z+1/4'
'-x+3/4, y+3/4, z+1/4'

loop_
_atom_site_label
_atom_site_type_symbol
_atom_site_fract_x
_atom_site_fract_y
_atom_site_fract_z
_atom_site_U_iso_or_equiv
_atom_site_adp_type
_atom_site_occupancy
_atom_site_site_symmetry_order
_atom_site_calc_flag
_atom_site_refinement_flags_posn
_atom_site_refinement_flags_adp
_atom_site_refinement_flags_occupancy
_atom_site_disorder_assembly
_atom_site_disorder_group
F1 F 0.55008(5) 0.55311(9) 0.81458(16) 0.0768(5) Uani 1 1 d . . . . .
F2 F 0.57846(4) 0.66085(8) 0.75873(17) 0.0675(4) Uani 1 1 d . . . . .
O1 O 0.50994(4) 0.75390(9) 0.6475(2) 0.0581(4) Uani 1 1 d . . . . .
N1 N 0.56935(4) 0.66830(9) 0.40262(18) 0.0412(3) Uani 1 1 d . . . . .
N2 N 0.54113(4) 0.67846(9) 0.50071(19) 0.0435(4) Uani 1 1 d . . . . .
C1 C 0.57138(5) 0.47337(11) 0.5520(2) 0.0415(4) Uani 1 1 d . . . . .
C2 C 0.59114(6) 0.42526(13) 0.6397(3) 0.0561(5) Uani 1 1 d . . . . .
H2 H 0.603852 0.447274 0.713931 0.067 Uiso 1 1 calc R U . . .
C3 C 0.59206(8) 0.34402(14) 0.6173(3) 0.0668(7) Uani 1 1 d . . . . .
H3 H 0.605423 0.311886 0.676482 0.080 Uiso 1 1 calc R U . . .
C4 C 0.57321(7) 0.31099(13) 0.5074(3) 0.0627(6) Uani 1 1 d . . . . .
H4 H 0.573895 0.256655 0.492680 0.075 Uiso 1 1 calc R U . . .
C5 C 0.55354(7) 0.35807(14) 0.4203(3) 0.0607(6) Uani 1 1 d . . . . .
H5 H 0.540734 0.335724 0.346676 0.073 Uiso 1 1 calc R U . . .
C6 C 0.55266(6) 0.43945(12) 0.4418(2) 0.0504(5) Uani 1 1 d . . . . .
H6 H 0.539418 0.471320 0.381788 0.060 Uiso 1 1 calc R U . . .
C7 C 0.57108(5) 0.56114(10) 0.5713(2) 0.0399(4) Uani 1 1 d . . . . .
C8 C 0.53655(5) 0.60837(10) 0.5854(2) 0.0434(4) Uani 1 1 d . . . . .
H8 H 0.513752 0.580563 0.584395 0.052 Uiso 1 1 calc R U . . .
C9 C 0.56058(6) 0.59856(11) 0.7061(2) 0.0508(5) Uani 1 1 d . . . . .
C10 C 0.59483(5) 0.61566(11) 0.4758(2) 0.0409(4) Uani 1 1 d . . . . .
H10 H 0.609920 0.648059 0.536850 0.049 Uiso 1 1 calc R U . . .
C11 C 0.61803(5) 0.57164(12) 0.3747(3) 0.0520(5) Uani 1 1 d . . . . .
H11 H 0.638992 0.549257 0.407426 0.062 Uiso 1 1 calc R U . . .
C12 C 0.60957(6) 0.56370(13) 0.2407(3) 0.0582(6) Uani 1 1 d . . . . .
H12 H 0.624536 0.535852 0.180695 0.070 Uiso 1 1 calc R U . . .
C13 C 0.57728(7) 0.59786(14) 0.1862(3) 0.0594(6) Uani 1 1 d . . . . .
H13 H 0.570141 0.587244 0.094347 0.071 Uiso 1 1 calc R U . . .
C14 C 0.55776(5) 0.64469(12) 0.2683(2) 0.0494(5) Uani 1 1 d . . . . .
H14 H 0.535872 0.662225 0.235814 0.059 Uiso 1 1 calc R U . . .
C15 C 0.52882(5) 0.75063(11) 0.5432(2) 0.0437(4) Uani 1 1 d . . . . .
C16 C 0.53769(6) 0.82014(12) 0.4514(3) 0.0560(5) Uani 1 1 d . . . . .
H16A H 0.562957 0.819999 0.432377 0.067 Uiso 1 1 calc R U . . .
H16B H 0.525430 0.814626 0.362129 0.067 Uiso 1 1 calc R U . . .
C17 C 0.52777(12) 0.89747(16) 0.5164(5) 0.1013(13) Uani 1 1 d . . . . .
H17A H 0.530306 0.938826 0.447847 0.152 Uiso 1 1 calc R U . . .
H17B H 0.543017 0.907974 0.595196 0.152 Uiso 1 1 calc R U . . .
H17C H 0.503601 0.895325 0.547903 0.152 Uiso 1 1 calc R U . . .

loop_
_atom_site_aniso_label
_atom_site_aniso_U_11
_atom_site_aniso_U_22
_atom_site_aniso_U_33
_atom_site_aniso_U_23
_atom_site_aniso_U_13
_atom_site_aniso_U_12
F1 0.1250(13) 0.0610(8) 0.0445(8) 0.0105(6) 0.0220(8) 0.0022(8)
F2 0.0949(10) 0.0526(7) 0.0550(8) -0.0136(6) -0.0119(7) -0.0052(7)
O1 0.0640(9) 0.0477(7) 0.0627(10) -0.0065(7) 0.0181(8) 0.0064(6)
N1 0.0431(7) 0.0394(8) 0.0412(8) 0.0044(6) 0.0067(6) 0.0075(6)
N2 0.0460(8) 0.0382(7) 0.0464(9) 0.0013(6) 0.0098(7) 0.0056(6)
C1 0.0471(8) 0.0361(8) 0.0413(10) 0.0009(7) 0.0073(8) -0.0023(7)
C2 0.0723(13) 0.0455(11) 0.0506(12) 0.0018(9) -0.0079(10) 0.0056(9)
C3 0.0919(17) 0.0451(11) 0.0633(16) 0.0097(10) 0.0010(13) 0.0139(10)
C4 0.0887(15) 0.0349(9) 0.0646(15) -0.0030(9) 0.0163(13) -0.0010(9)
C5 0.0736(14) 0.0482(11) 0.0601(14) -0.0120(10) 0.0048(11) -0.0123(10)
C6 0.0560(11) 0.0447(10) 0.0505(12) -0.0018(9) -0.0031(9) -0.0037(8)
C7 0.0457(8) 0.0359(8) 0.0381(9) 0.0018(7) -0.0004(7) -0.0012(7)
C8 0.0472(9) 0.0369(8) 0.0462(10) -0.0003(7) 0.0110(8) -0.0018(7)
C9 0.0743(12) 0.0392(9) 0.0388(10) -0.0005(8) 0.0040(9) -0.0044(9)
C10 0.0393(8) 0.0373(8) 0.0461(10) 0.0053(7) -0.0007(7) -0.0008(7)
C11 0.0423(9) 0.0492(11) 0.0644(14) 0.0118(10) 0.0110(9) 0.0095(7)
C12 0.0651(12) 0.0530(11) 0.0566(13) 0.0057(10) 0.0231(11) 0.0172(9)
C13 0.0779(14) 0.0597(13) 0.0407(11) 0.0007(9) 0.0053(10) 0.0154(11)
C14 0.0561(10) 0.0509(10) 0.0413(10) 0.0057(8) 0.0000(8) 0.0122(8)
C15 0.0425(8) 0.0403(9) 0.0482(10) -0.0042(7) 0.0011(8) 0.0043(7)
C16 0.0639(12) 0.0460(11) 0.0582(13) 0.0059(9) 0.0042(10) 0.0082(9)
C17 0.164(4) 0.0426(13) 0.098(3) 0.0117(14) 0.035(3) 0.0184(16)

loop_
_atom_type_symbol
_atom_type_description
_atom_type_scat_dispersion_real
_atom_type_scat_dispersion_imag
_atom_type_scat_source
C C 0.0181 0.0091 'International Tables Vol C Tables 4.2.6.8 and 6.1.1.4'
H H 0.0000 0.0000 'International Tables Vol C Tables 4.2.6.8 and 6.1.1.4'
F F 0.0727 0.0534 'International Tables Vol C Tables 4.2.6.8 and 6.1.1.4'
N N 0.0311 0.0180 'International Tables Vol C Tables 4.2.6.8 and 6.1.1.4'
O O 0.0492 0.0322 'International Tables Vol C Tables 4.2.6.8 and 6.1.1.4'

loop_
_geom_angle_atom_site_label_1
_geom_angle_atom_site_label_2
_geom_angle_atom_site_label_3
_geom_angle
_geom_angle_site_symmetry_1
_geom_angle_site_symmetry_3
_geom_angle_publ_flag
N2 N1 C10 104.53(14) . . ?
C14 N1 N2 113.24(15) . . ?
C14 N1 C10 117.10(15) . . ?
N1 N2 C8 110.76(14) . . ?
C15 N2 N1 123.66(15) . . ?
C15 N2 C8 121.94(17) . . ?
C2 C1 C6 119.03(18) . . ?
C2 C1 C7 120.98(18) . . ?
C6 C1 C7 119.96(17) . . ?
C1 C2 H2 119.9 . . ?
C1 C2 C3 120.2(2) . . ?
C3 C2 H2 119.9 . . ?
C2 C3 H3 119.9 . . ?
C4 C3 C2 120.2(2) . . ?
C4 C3 H3 119.9 . . ?
C3 C4 H4 120.0 . . ?
C5 C4 C3 120.0(2) . . ?
C5 C4 H4 120.0 . . ?
C4 C5 H5 120.0 . . ?
C4 C5 C6 120.0(2) . . ?
C6 C5 H5 120.0 . . ?
C1 C6 C5 120.5(2) . . ?
C1 C6 H6 119.7 . . ?
C5 C6 H6 119.7 . . ?
C1 C7 C8 122.27(15) . . ?
C1 C7 C10 120.46(16) . . ?
C8 C7 C10 103.20(14) . . ?
C9 C7 C1 122.14(17) . . ?
C9 C7 C8 58.34(14) . . ?
C9 C7 C10 113.55(15) . . ?
N2 C8 C7 106.13(14) . . ?
N2 C8 H8 119.6 . . ?
N2 C8 C9 116.92(16) . . ?
C7 C8 H8 119.6 . . ?
C9 C8 C7 59.02(13) . . ?
C9 C8 H8 119.6 . . ?
F1 C9 F2 108.09(18) . . ?
F1 C9 C7 119.72(17) . . ?
F1 C9 C8 118.66(19) . . ?
F2 C9 C7 121.38(19) . . ?
F2 C9 C8 120.63(17) . . ?
C8 C9 C7 62.64(13) . . ?
N1 C10 C7 104.65(14) . . ?
N1 C10 H10 108.5 . . ?
N1 C10 C11 112.20(17) . . ?
C7 C10 H10 108.5 . . ?
C11 C10 C7 114.24(15) . . ?
C11 C10 H10 108.5 . . ?
C10 C11 H11 119.1 . . ?
C12 C11 C10 121.83(19) . . ?
C12 C11 H11 119.1 . . ?
C11 C12 H12 119.7 . . ?
C11 C12 C13 120.6(2) . . ?
C13 C12 H12 119.7 . . ?
C12 C13 H13 120.2 . . ?
C14 C13 C12 119.6(2) . . ?
C14 C13 H13 120.2 . . ?
N1 C14 H14 119.1 . . ?
C13 C14 N1 121.82(19) . . ?
C13 C14 H14 119.1 . . ?
O1 C15 N2 118.54(18) . . ?
O1 C15 C16 124.40(18) . . ?
N2 C15 C16 116.94(18) . . ?
C15 C16 H16A 109.0 . . ?
C15 C16 H16B 109.0 . . ?
H16A C16 H16B 107.8 . . ?
C17 C16 C15 113.0(2) . . ?
C17 C16 H16A 109.0 . . ?
C17 C16 H16B 109.0 . . ?
C16 C17 H17A 109.5 . . ?
C16 C17 H17B 109.5 . . ?
C16 C17 H17C 109.5 . . ?
H17A C17 H17B 109.5 . . ?
H17A C17 H17C 109.5 . . ?
H17B C17 H17C 109.5 . . ?

loop_
_geom_bond_atom_site_label_1
_geom_bond_atom_site_label_2
_geom_bond_distance
_geom_bond_site_symmetry_2
_geom_bond_publ_flag
F1 C9 1.345(3) . ?
F2 C9 1.347(2) . ?
O1 C15 1.221(3) . ?
N1 N2 1.425(2) . ?
N1 C10 1.483(2) . ?
N1 C14 1.405(3) . ?
N2 C8 1.443(2) . ?
N2 C15 1.367(2) . ?
C1 C2 1.382(3) . ?
C1 C6 1.386(3) . ?
C1 C7 1.496(2) . ?
C2 H2 0.9300 . ?
C2 C3 1.391(3) . ?
C3 H3 0.9300 . ?
C3 C4 1.380(4) . ?
C4 H4 0.9300 . ?
C4 C5 1.367(4) . ?
C5 H5 0.9300 . ?
C5 C6 1.392(3) . ?
C6 H6 0.9300 . ?
C7 C8 1.534(3) . ?
C7 C9 1.481(3) . ?
C7 C10 1.573(3) . ?
C8 H8 0.9800 . ?
C8 C9 1.470(3) . ?
C10 H10 0.9800 . ?
C10 C11 1.496(3) . ?
C11 H11 0.9300 . ?
C11 C12 1.318(4) . ?
C12 H12 0.9300 . ?
C12 C13 1.444(3) . ?
C13 H13 0.9300 . ?
C13 C14 1.333(3) . ?
C14 H14 0.9300 . ?
C15 C16 1.501(3) . ?
C16 H16A 0.9700 . ?
C16 H16B 0.9700 . ?
C16 C17 1.494(4) . ?
C17 H17A 0.9600 . ?
C17 H17B 0.9600 . ?
C17 H17C 0.9600 . ?

loop_
_geom_torsion_atom_site_label_1
_geom_torsion_atom_site_label_2
_geom_torsion_atom_site_label_3
_geom_torsion_atom_site_label_4
_geom_torsion
_geom_torsion_site_symmetry_1
_geom_torsion_site_symmetry_2
_geom_torsion_site_symmetry_3
_geom_torsion_site_symmetry_4
_geom_torsion_publ_flag
O1 C15 C16 C17 12.5(4) . . . . ?
N1 N2 C8 C7 18.3(2) . . . . ?
N1 N2 C8 C9 81.3(2) . . . . ?
N1 N2 C15 O1 -165.07(18) . . . . ?
N1 N2 C15 C16 18.9(3) . . . . ?
N1 C10 C11 C12 -18.3(3) . . . . ?
N2 N1 C10 C7 31.94(18) . . . . ?
N2 N1 C10 C11 156.34(15) . . . . ?
N2 N1 C14 C13 -147.5(2) . . . . ?
N2 C8 C9 F1 155.96(17) . . . . ?
N2 C8 C9 F2 18.7(3) . . . . ?
N2 C8 C9 C7 -93.35(17) . . . . ?
N2 C15 C16 C17 -171.6(3) . . . . ?
C1 C2 C3 C4 -0.1(4) . . . . ?
C1 C7 C8 N2 -137.43(18) . . . . ?
C1 C7 C8 C9 110.5(2) . . . . ?
C1 C7 C9 F1 -1.6(3) . . . . ?
C1 C7 C9 F2 138.44(19) . . . . ?
C1 C7 C9 C8 -110.69(19) . . . . ?
C1 C7 C10 N1 119.87(18) . . . . ?
C1 C7 C10 C11 -3.2(3) . . . . ?
C2 C1 C6 C5 0.5(3) . . . . ?
C2 C1 C7 C8 -127.1(2) . . . . ?
C2 C1 C7 C9 -56.8(3) . . . . ?
C2 C1 C7 C10 99.7(2) . . . . ?
C2 C3 C4 C5 0.0(4) . . . . ?
C3 C4 C5 C6 0.4(4) . . . . ?
C4 C5 C6 C1 -0.6(4) . . . . ?
C6 C1 C2 C3 -0.1(3) . . . . ?
C6 C1 C7 C8 55.2(3) . . . . ?
C6 C1 C7 C9 125.6(2) . . . . ?
C6 C1 C7 C10 -78.0(2) . . . . ?
C7 C1 C2 C3 -177.8(2) . . . . ?
C7 C1 C6 C5 178.2(2) . . . . ?
C7 C8 C9 F1 -110.7(2) . . . . ?
C7 C8 C9 F2 112.0(2) . . . . ?
C7 C10 C11 C12 100.6(2) . . . . ?
C8 N2 C15 O1 -8.6(3) . . . . ?
C8 N2 C15 C16 175.35(19) . . . . ?
C8 C7 C9 F1 109.0(2) . . . . ?
C8 C7 C9 F2 -110.9(2) . . . . ?
C8 C7 C10 N1 -20.85(19) . . . . ?
C8 C7 C10 C11 -143.94(18) . . . . ?
C9 C7 C8 N2 112.09(18) . . . . ?
C9 C7 C10 N1 -81.8(2) . . . . ?
C9 C7 C10 C11 155.13(19) . . . . ?
C10 N1 N2 C8 -32.3(2) . . . . ?
C10 N1 N2 C15 126.5(2) . . . . ?
C10 N1 C14 C13 -25.7(3) . . . . ?
C10 C7 C8 N2 2.4(2) . . . . ?
C10 C7 C8 C9 -109.72(17) . . . . ?
C10 C7 C9 F1 -159.58(19) . . . . ?
C10 C7 C9 F2 -19.5(3) . . . . ?
C10 C7 C9 C8 91.37(17) . . . . ?
C10 C11 C12 C13 0.2(4) . . . . ?
C11 C12 C13 C14 7.1(4) . . . . ?
C12 C13 C14 N1 6.3(4) . . . . ?
C14 N1 N2 C8 96.31(19) . . . . ?
C14 N1 N2 C15 -104.9(2) . . . . ?
C14 N1 C10 C7 -94.25(19) . . . . ?
C14 N1 C10 C11 30.1(2) . . . . ?
C15 N2 C8 C7 -140.86(18) . . . . ?
C15 N2 C8 C9 -77.9(2) . . . . ?
